data_7010613
loop_
_publ_author_name
'Britovsek, George J. P.'
'Gibson, Vernon C.'
'Kimberley, Brian S.'
'Mastroianni, Sergio'
'Redshaw, Carl'
'Solan, Gregory A.'
'White, Andrew J. P.'
'Williams, David J.'

_publ_section_title
;
 Bis(imino)pyridyl iron and cobalt complexes: the effect of nitrogen
 substituents on ethylene oligomerisation and polymerisation
;
_journal_issue 10
_journal_name_full 'Journal of the Chemical Society, Dalton Transactions'
_journal_page_first 1639
_journal_paper_doi 10.1039/b101173l
_journal_year 2001
_chemical_formula_sum 'C25 H28 Cl2 Fe N6'
_chemical_formula_weight 539.28
_chemical_name_systematic
;
?
;
_space_group_IT_number 14
_symmetry_cell_setting monoclinic
_symmetry_space_group_name_Hall '-P 2ybc'
_symmetry_space_group_name_H-M 'P 1 21/c 1'
_atom_sites_solution_hydrogens geom
_atom_sites_solution_primary direct
_atom_sites_solution_secondary difmap
_audit_creation_method SHELXL
_cell_angle_alpha 90.00
_cell_angle_beta 101.810(14)
_cell_angle_gamma 90.00
_cell_formula_units_Z 4
_cell_length_a 13.7288(11)
_cell_length_b 13.2768(7)
_cell_length_c 15.059(2)
_cell_measurement_reflns_used 20
_cell_measurement_temperature 293(2)
_cell_measurement_theta_max 22.49
_cell_measurement_theta_min 11.84
_cell_volume 2686.8(5)
_computing_cell_refinement 'Siemens XSCANS'
_computing_data_collection 'Siemens XSCANS'
_computing_data_reduction 'Siemens SHELXTL'
_computing_molecular_graphics 'Siemens SHELXTL'
_computing_publication_material 'Siemens SHELXTL'
_computing_structure_refinement 'SHELXL-93 (Sheldrick, 1993)'
_computing_structure_solution 'SHELXS-86 (Sheldrick, 1990)'
_diffrn_ambient_temperature 293(2)
_diffrn_measurement_device 'Siemens P4'
_diffrn_measurement_method '\w scans'
_diffrn_radiation_monochromator graphite
_diffrn_radiation_source 'fine-focus sealed tube'
_diffrn_radiation_type CuK\a
_diffrn_radiation_wavelength 1.54178
_diffrn_reflns_av_R_equivalents 0.0445
_diffrn_reflns_av_sigmaI/netI 0.0538
_diffrn_reflns_limit_h_max 15
_diffrn_reflns_limit_h_min 0
_diffrn_reflns_limit_k_max 0
_diffrn_reflns_limit_k_min -14
_diffrn_reflns_limit_l_max 16
_diffrn_reflns_limit_l_min -16
_diffrn_reflns_number 3872
_diffrn_reflns_theta_max 60.00
_diffrn_reflns_theta_min 3.29
_diffrn_standards_interval_count 97
_diffrn_standards_number 3
_exptl_absorpt_coefficient_mu 6.518
_exptl_absorpt_correction_T_max 0.8680
_exptl_absorpt_correction_T_min 0.2454
_exptl_absorpt_correction_type Lamina
_exptl_crystal_colour 'Deep red'
_exptl_crystal_density_diffrn 1.333
_exptl_crystal_description 'platy needles'
_exptl_crystal_F_000 1120
_exptl_crystal_size_max 0.67
_exptl_crystal_size_mid 0.47
_exptl_crystal_size_min 0.17
_refine_diff_density_max 0.288
_refine_diff_density_min -0.305
_refine_diff_density_rms 0.055
_refine_ls_extinction_coef 0.0016(2)
_refine_ls_extinction_expression Fc^*^=kFc[1+0.001xFc^2^\l^3^/sin(2\q)]^-1/4^
_refine_ls_extinction_method SHELXL
_refine_ls_goodness_of_fit_all 1.037
_refine_ls_goodness_of_fit_obs 1.073
_refine_ls_matrix_type full
_refine_ls_number_parameters 284
_refine_ls_number_reflns 3685
_refine_ls_number_restraints 0
_refine_ls_restrained_S_all 1.045
_refine_ls_restrained_S_obs 1.073
_refine_ls_R_factor_all 0.0795
_refine_ls_R_factor_obs 0.0529
_refine_ls_shift/esd_max 0.000
_refine_ls_shift/esd_mean 0.000
_refine_ls_structure_factor_coef Fsqd
_refine_ls_weighting_details 'w=1/[\s^2^(Fo^2^)+(0.0824P)^2^+0.0579P] where P=(Fo^2^+2Fc^2^)/3'
_refine_ls_weighting_scheme calc
_refine_ls_wR_factor_all 0.1479
_refine_ls_wR_factor_obs 0.1284
_reflns_number_observed 2692
_reflns_number_total 3690
_reflns_observed_criterion >2sigma(I)
_cod_data_source_file b101173l.txt
_cod_data_source_block VG9815
_cod_depositor_comments
;
The following automatic conversions were performed:
'_symmetry_cell_setting' value 'Monoclinic' changed to 'monoclinic'
according to '/home/saulius/struct/CIF-dictionaries/cif_core.dic'
dictionary named 'cif_core.dic' version 2.4.1 from 2010-06-29.

Automatic conversion script
Id: cif_fix_enum 1527 2010-12-29 10:47:43Z saulius 

The following automatic conversions were performed:

'_refine_ls_weighting_scheme' value 'calc
w=1/[\s^2^(Fo^2^)+(0.0824P)^2^+0.0579P] where P=(Fo^2^+2Fc^2^)/3' was
changed to 'calc'. New tag '_refine_ls_weighting_details' was
created. The value of the new tag was set to
'w=1/[\s^2^(Fo^2^)+(0.0824P)^2^+0.0579P] where P=(Fo^2^+2Fc^2^)/3'.

Automatic conversion script
Id: cif_fix_values 3143 2015-03-26 13:38:13Z robertas 
;
_cod_original_cell_volume 2686.7(5)
_cod_original_sg_symbol_H-M P2(1)/c
_cod_original_formula_sum 'C25 H28 N6 Cl2 Fe'
_cod_database_code 7010613

loop_
_symmetry_equiv_pos_as_xyz
'x, y, z'
'-x, y+1/2, -z+1/2'
'-x, -y, -z'
'x, -y-1/2, z-1/2'

loop_
_atom_site_aniso_label
_atom_site_aniso_U_11
_atom_site_aniso_U_22
_atom_site_aniso_U_33
_atom_site_aniso_U_23
_atom_site_aniso_U_13
_atom_site_aniso_U_12
Fe 0.0475(4) 0.0577(4) 0.0479(4) 0.0020(3) 0.0057(3) -0.0073(3)
Cl1 0.0601(6) 0.0721(7) 0.0662(6) -0.0141(5) 0.0089(5) -0.0040(6)
Cl2 0.0970(11) 0.0595(7) 0.0975(10) 0.0047(7) 0.0063(8) -0.0179(7)
N1 0.044(2) 0.053(2) 0.049(2) -0.003(2) 0.002(2) -0.001(2)
C2 0.043(2) 0.050(2) 0.048(2) -0.001(2) 0.008(2) -0.001(2)
C3 0.047(2) 0.059(3) 0.061(2) -0.009(2) 0.016(2) -0.004(2)
C4 0.061(3) 0.069(3) 0.062(3) 0.004(2) 0.018(2) -0.010(2)
C5 0.067(3) 0.068(3) 0.047(2) 0.004(2) 0.010(2) -0.001(2)
C6 0.052(2) 0.056(2) 0.045(2) -0.001(2) 0.008(2) -0.004(2)
C7 0.044(2) 0.048(2) 0.059(2) -0.001(2) 0.003(2) 0.000(2)
N8 0.048(2) 0.052(2) 0.049(2) 0.004(2) -0.002(2) -0.002(2)
N9 0.064(2) 0.059(2) 0.054(2) 0.010(2) -0.004(2) 0.000(2)
C10 0.048(2) 0.070(3) 0.052(2) -0.002(2) 0.000(2) -0.004(2)
N11 0.044(2) 0.069(2) 0.050(2) -0.004(2) 0.004(2) -0.006(2)
N12 0.044(2) 0.087(3) 0.055(2) -0.011(2) 0.007(2) -0.010(2)
C13 0.044(2) 0.063(3) 0.077(3) 0.001(2) 0.005(2) 0.000(2)
C14 0.059(3) 0.099(4) 0.057(3) 0.011(3) -0.002(2) 0.000(3)
C15 0.080(3) 0.078(3) 0.057(3) 0.009(2) 0.008(3) 0.003(3)
C16 0.068(3) 0.061(3) 0.095(4) 0.007(3) -0.005(3) 0.001(3)
C17 0.078(4) 0.071(4) 0.150(7) 0.018(4) 0.022(4) 0.014(3)
C18 0.066(4) 0.096(5) 0.176(8) 0.066(6) 0.031(5) 0.024(4)
C19 0.050(3) 0.121(6) 0.128(6) 0.067(5) 0.008(3) 0.003(4)
C20 0.056(3) 0.102(4) 0.082(3) 0.037(3) -0.008(3) -0.010(3)
C21 0.050(2) 0.063(3) 0.074(3) 0.023(2) -0.002(2) -0.004(2)
C22 0.063(3) 0.145(6) 0.068(3) -0.023(4) 0.021(3) -0.026(4)
C23 0.049(3) 0.106(5) 0.102(4) -0.020(4) -0.007(3) -0.007(3)
C24 0.066(4) 0.131(6) 0.111(5) -0.026(5) -0.015(4) -0.032(4)
C25 0.109(5) 0.108(5) 0.078(4) -0.022(4) 0.002(4) -0.048(5)
C26 0.108(5) 0.107(5) 0.102(5) -0.039(4) 0.043(4) -0.030(5)
C27 0.062(3) 0.093(4) 0.086(4) -0.025(3) 0.018(3) -0.012(3)
C28 0.046(2) 0.077(3) 0.057(2) -0.006(2) 0.003(2) -0.010(2)
N30 0.174(9) 0.153(8) 0.102(5) -0.009(5) 0.011(6) 0.041(7)
C31 0.119(6) 0.102(5) 0.088(5) -0.015(4) 0.017(5) 0.001(5)
C32 0.132(8) 0.130(8) 0.140(8) -0.001(7) -0.015(7) -0.015(7)

loop_
_atom_site_label
_atom_site_type_symbol
_atom_site_fract_x
_atom_site_fract_y
_atom_site_fract_z
_atom_site_U_iso_or_equiv
_atom_site_thermal_displace_type
_atom_site_occupancy
_atom_site_calc_flag
_atom_site_refinement_flags
_atom_site_disorder_group
Fe Fe 0.23002(5) 0.17369(5) 0.01594(5) 0.0516(2) Uani 1 d . .
Cl1 Cl 0.27396(9) 0.03758(10) -0.06313(9) 0.0667(3) Uani 1 d . .
Cl2 Cl 0.25399(13) 0.34118(10) -0.00320(12) 0.0866(5) Uani 1 d . .
N1 N 0.1572(3) 0.1199(3) 0.1137(2) 0.0496(8) Uani 1 d . .
C2 C 0.0584(3) 0.1031(3) 0.0932(3) 0.0472(9) Uani 1 d . .
C3 C 0.0103(3) 0.0532(4) 0.1523(3) 0.0549(10) Uani 1 d . .
H3A H -0.0582(3) 0.0431(4) 0.1378(3) 0.066 Uiso 1 calc R .
C4 C 0.0662(4) 0.0187(4) 0.2332(3) 0.0632(12) Uani 1 d . .
H4A H 0.0351(4) -0.0165(4) 0.2731(3) 0.076 Uiso 1 calc R .
C5 C 0.1667(4) 0.0355(4) 0.2560(3) 0.0610(11) Uani 1 d . .
H5A H 0.2041(4) 0.0135(4) 0.3112(3) 0.073 Uiso 1 calc R .
C6 C 0.2118(4) 0.0872(3) 0.1931(3) 0.0513(10) Uani 1 d . .
C7 C 0.0073(3) 0.1395(3) 0.0023(3) 0.0516(10) Uani 1 d . .
N8 N 0.0650(3) 0.1708(3) -0.0495(2) 0.0514(8) Uani 1 d . .
N9 N 0.0219(3) 0.2046(3) -0.1368(3) 0.0616(10) Uani 1 d . .
C10 C 0.3197(4) 0.1082(4) 0.2085(3) 0.0582(11) Uani 1 d . .
N11 N 0.3494(3) 0.1496(3) 0.1414(3) 0.0551(9) Uani 1 d . .
N12 N 0.4499(3) 0.1736(4) 0.1527(3) 0.0624(10) Uani 1 d . .
C13 C -0.1038(4) 0.1372(4) -0.0239(4) 0.0623(12) Uani 1 d . .
H13A H -0.1307(4) 0.1935(4) 0.0031(4) 0.093 Uiso 1 d R .
H13B H -0.1276(4) 0.0757(4) -0.0025(4) 0.093 Uiso 1 d R .
H13C H -0.1245(4) 0.1407(4) -0.0887(4) 0.093 Uiso 1 d R .
C14 C 0.3849(4) 0.0804(5) 0.2973(4) 0.0735(15) Uani 1 d . .
H14A H 0.3676(4) 0.0145(5) 0.3151(4) 0.110 Uiso 1 d R .
H14B H 0.3771(4) 0.1284(5) 0.3430(4) 0.110 Uiso 1 d R .
H14C H 0.4528(4) 0.0804(5) 0.2902(4) 0.110 Uiso 1 d R .
C15 C 0.0935(5) 0.2051(5) -0.1969(3) 0.0728(14) Uani 1 d . .
H15A H 0.1339(5) 0.1456(5) -0.1865(3) 0.109 Uiso 1 calc R .
H15B H 0.1351(5) 0.2636(5) -0.1845(3) 0.109 Uiso 1 calc R .
H15C H 0.0583(5) 0.2066(5) -0.2589(3) 0.109 Uiso 1 calc R .
C16 C -0.0388(3) 0.3606(3) -0.0762(2) 0.078(2) Uani 1 d G .
H16A H 0.0073(3) 0.3531(3) -0.0220(2) 0.094 Uiso 1 calc R .
C17 C -0.1024(4) 0.4432(3) -0.0888(3) 0.100(2) Uani 1 d G .
H17A H -0.0989(5) 0.4909(4) -0.0430(4) 0.120 Uiso 1 calc R .
C18 C -0.1713(3) 0.4544(3) -0.1698(4) 0.112(3) Uani 1 d G .
H18A H -0.2138(4) 0.5096(4) -0.1782(5) 0.134 Uiso 1 calc R .
C19 C -0.1765(3) 0.3831(4) -0.2382(3) 0.101(3) Uani 1 d G .
H19A H -0.2226(4) 0.3907(5) -0.2924(3) 0.122 Uiso 1 calc R .
C20 C -0.1128(3) 0.3006(3) -0.2256(2) 0.083(2) Uani 1 d G .
H20A H -0.1163(4) 0.2529(4) -0.2714(3) 0.100 Uiso 1 calc R .
C21 C -0.0440(2) 0.2894(2) -0.1446(2) 0.0646(12) Uani 1 d G .
C22 C 0.4825(5) 0.1788(7) 0.0669(4) 0.091(2) Uani 1 d . .
H22A H 0.4509(5) 0.1264(7) 0.0274(4) 0.136 Uiso 1 calc R .
H22B H 0.5534(5) 0.1705(7) 0.0774(4) 0.136 Uiso 1 calc R .
H22C H 0.4647(5) 0.2431(7) 0.0391(4) 0.136 Uiso 1 calc R .
C23 C 0.5935(2) 0.2497(3) 0.2471(3) 0.089(2) Uani 1 d G .
H23A H 0.6329(2) 0.2057(3) 0.2217(3) 0.106 Uiso 1 calc R .
C24 C 0.6375(2) 0.3180(4) 0.3132(3) 0.107(3) Uani 1 d G .
H24A H 0.7063(2) 0.3198(6) 0.3320(5) 0.129 Uiso 1 calc R .
C25 C 0.5786(3) 0.3838(4) 0.3512(3) 0.101(2) Uani 1 d G .
H25A H 0.6080(5) 0.4295(5) 0.3954(4) 0.121 Uiso 1 calc R .
C26 C 0.4756(3) 0.3811(3) 0.3231(3) 0.102(2) Uani 1 d G .
H26A H 0.4362(4) 0.4251(4) 0.3485(4) 0.123 Uiso 1 calc R .
C27 C 0.4316(2) 0.3128(3) 0.2570(3) 0.080(2) Uani 1 d G .
H27A H 0.3628(2) 0.3110(5) 0.2382(4) 0.096 Uiso 1 calc R .
C28 C 0.4905(2) 0.2471(3) 0.2190(2) 0.0610(11) Uani 1 d G .
N30 N -0.2355(9) 0.3380(8) 0.0847(6) 0.145(3) Uani 1 d . .
C31 C -0.2996(8) 0.3687(7) 0.0306(6) 0.104(2) Uani 1 d . .
C32 C -0.3757(8) 0.4095(8) -0.0358(7) 0.140(4) Uani 1 d . .
H32A H -0.4386(8) 0.3896(8) -0.0230(7) 0.211 Uiso 1 d R .
H32B H -0.3705(8) 0.3851(8) -0.0947(7) 0.211 Uiso 1 d R .
H32C H -0.3708(8) 0.4816(8) -0.0347(7) 0.211 Uiso 1 d R .

loop_
_atom_type_symbol
_atom_type_description
_atom_type_scat_dispersion_real
_atom_type_scat_dispersion_imag
_atom_type_scat_source
C C 0.0181 0.0091 'International Tables Vol C Tables 4.2.6.8 and 6.1.1.4'
H H 0.0000 0.0000 'International Tables Vol C Tables 4.2.6.8 and 6.1.1.4'
N N 0.0311 0.0180 'International Tables Vol C Tables 4.2.6.8 and 6.1.1.4'
Cl Cl 0.3639 0.7018 'International Tables Vol C Tables 4.2.6.8 and 6.1.1.4'
Fe Fe -1.1336 3.1974 'International Tables Vol C Tables 4.2.6.8 and 6.1.1.4'

loop_
_geom_angle_atom_site_label_1
_geom_angle_atom_site_label_2
_geom_angle_atom_site_label_3
_geom_angle
_geom_angle_site_symmetry_1
_geom_angle_site_symmetry_3
_geom_angle_publ_flag
N1 Fe N11 74.28(14) . . ?
N1 Fe Cl2 122.07(12) . . ?
N11 Fe Cl2 98.35(12) . . ?
N1 Fe N8 73.72(14) . . ?
N11 Fe N8 147.93(14) . . ?
Cl2 Fe N8 96.80(11) . . ?
N1 Fe Cl1 108.18(11) . . ?
N11 Fe Cl1 95.70(11) . . ?
Cl2 Fe Cl1 129.74(7) . . ?
N8 Fe Cl1 96.05(11) . . ?
C6 N1 C2 120.1(4) . . ?
C6 N1 Fe 118.8(3) . . ?
C2 N1 Fe 120.3(3) . . ?
N1 C2 C3 121.6(4) . . ?
N1 C2 C7 114.9(4) . . ?
C3 C2 C7 123.5(4) . . ?
C4 C3 C2 118.4(4) . . ?
C5 C4 C3 121.1(5) . . ?
C4 C5 C6 118.0(5) . . ?
N1 C6 C5 120.8(4) . . ?
N1 C6 C10 115.9(4) . . ?
C5 C6 C10 123.3(4) . . ?
N8 C7 C2 115.4(4) . . ?
N8 C7 C13 124.5(4) . . ?
C2 C7 C13 120.1(4) . . ?
C7 N8 N9 118.6(4) . . ?
C7 N8 Fe 115.1(3) . . ?
N9 N8 Fe 126.3(3) . . ?
N8 N9 C21 117.8(4) . . ?
N8 N9 C15 111.9(4) . . ?
C21 N9 C15 115.9(4) . . ?
N11 C10 C6 115.2(4) . . ?
N11 C10 C14 125.4(5) . . ?
C6 C10 C14 119.4(4) . . ?
C10 N11 N12 117.8(4) . . ?
C10 N11 Fe 115.2(3) . . ?
N12 N11 Fe 127.0(3) . . ?
N11 N12 C28 118.5(4) . . ?
N11 N12 C22 112.3(4) . . ?
C28 N12 C22 116.3(4) . . ?
C17 C16 C21 120.0 . . ?
C16 C17 C18 120.0 . . ?
C19 C18 C17 120.0 . . ?
C20 C19 C18 120.0 . . ?
C19 C20 C21 120.0 . . ?
C20 C21 C16 120.0 . . ?
C20 C21 N9 117.4(3) . . ?
C16 C21 N9 122.5(3) . . ?
C24 C23 C28 120.0 . . ?
C25 C24 C23 120.0 . . ?
C24 C25 C26 120.0 . . ?
C27 C26 C25 120.0 . . ?
C26 C27 C28 120.0 . . ?
C27 C28 C23 120.0 . . ?
C27 C28 N12 122.7(3) . . ?
C23 C28 N12 117.2(3) . . ?
N30 C31 C32 177.8(12) . . ?

loop_
_geom_bond_atom_site_label_1
_geom_bond_atom_site_label_2
_geom_bond_distance
_geom_bond_site_symmetry_2
_geom_bond_publ_flag
Fe N1 2.069(4) . ?
Fe N11 2.256(4) . ?
Fe Cl2 2.275(2) . ?
Fe N8 2.279(4) . ?
Fe Cl1 2.3111(15) . ?
N1 C6 1.346(6) . ?
N1 C2 1.347(6) . ?
C2 C3 1.381(6) . ?
C2 C7 1.485(6) . ?
C3 C4 1.379(7) . ?
C4 C5 1.371(8) . ?
C5 C6 1.411(7) . ?
C6 C10 1.478(7) . ?
C7 N8 1.289(6) . ?
C7 C13 1.496(6) . ?
N8 N9 1.401(5) . ?
N9 C21 1.434(5) . ?
N9 C15 1.464(7) . ?
C10 N11 1.288(6) . ?
C10 C14 1.495(7) . ?
N11 N12 1.392(6) . ?
N12 C28 1.426(5) . ?
N12 C22 1.453(7) . ?
C16 C17 1.39 . ?
C16 C21 1.39 . ?
C17 C18 1.39 . ?
C18 C19 1.39 . ?
C19 C20 1.39 . ?
C20 C21 1.39 . ?
C23 C24 1.39 . ?
C23 C28 1.39 . ?
C24 C25 1.39 . ?
C25 C26 1.39 . ?
C26 C27 1.39 . ?
C27 C28 1.39 . ?
N30 C31 1.144(12) . ?
C31 C32 1.399(13) . ?
